data_1513464
loop_
_publ_author_name
'Wang, Shengzheng'
'Zhang, Yongqiang'
'Dong, Guoqiang'
'Wu, Shanchao'
'Fang, Kun'
'Li, Zhengang'
'Miao, Zhenyuan'
'Yao, Jianzhong'
'Li, Hao'
'Li, Jian'
'Zhang, Wannian'
'Wang, Wei'
'Sheng, Chunquan'

_publ_section_title
;
 Facile Assembly of Chiral Tetrahydrothiopyrans Containing Four
 Consecutive Stereocenters via an Organocatalytic Enantioselective
 Michael-Michael Cascade.
;
_journal_issue 3
_journal_name_full 'Organic letters'
_journal_page_first 692
_journal_page_last 695
_journal_paper_doi 10.1021/ol4033557
_journal_volume 16
_journal_year 2014
_chemical_formula_sum 'C27 H23 Br O3 S'
_chemical_formula_weight 507.42
_chemical_name_systematic
; 
 ? 
;
_space_group_crystal_system monoclinic
_space_group_IT_number 5
_space_group_name_Hall 'C 2y'
_space_group_name_H-M_alt 'C 1 2 1'
_symmetry_space_group_name_Hall 'C 2y'
_symmetry_space_group_name_H-M 'C 1 2 1'
_atom_sites_solution_hydrogens geom
_audit_creation_method SHELXL-2013
_cell_angle_alpha 90
_cell_angle_beta 91.404(4)
_cell_angle_gamma 90
_cell_formula_units_Z 4
_cell_length_a 31.361(5)
_cell_length_b 5.4611(8)
_cell_length_c 13.461(2)
_cell_measurement_temperature 296(2)
_cell_volume 2304.7(6)
_computing_cell_refinement 'Bruker SMART'
_computing_data_collection 'Bruker SMART'
_computing_data_reduction 'Bruker SAINT'
_computing_molecular_graphics 'Bruker SHELXTL'
_computing_publication_material 'Bruker SHELXTL'
_computing_structure_refinement 'SHELXL-2013 (Sheldrick, 2013)'
_computing_structure_solution 'Bruker SHELXTL'
_diffrn_ambient_temperature 296(2)
_diffrn_measured_fraction_theta_full 0.999
_diffrn_measured_fraction_theta_max 1.000
_diffrn_measurement_device_type 'CCD area detector'
_diffrn_measurement_method 'phi and omega scans'
_diffrn_radiation_type MoK\a
_diffrn_radiation_wavelength 0.71073
_diffrn_reflns_av_R_equivalents 0.0309
_diffrn_reflns_av_unetI/netI 0.0595
_diffrn_reflns_Laue_measured_fraction_full 0.999
_diffrn_reflns_Laue_measured_fraction_max 1.000
_diffrn_reflns_limit_h_max 38
_diffrn_reflns_limit_h_min -38
_diffrn_reflns_limit_k_max 6
_diffrn_reflns_limit_k_min -6
_diffrn_reflns_limit_l_max 16
_diffrn_reflns_limit_l_min -16
_diffrn_reflns_number 8177
_diffrn_reflns_point_group_measured_fraction_full 0.984
_diffrn_reflns_point_group_measured_fraction_max 0.985
_diffrn_reflns_theta_full 25.242
_diffrn_reflns_theta_max 26.009
_diffrn_reflns_theta_min 1.299
_exptl_absorpt_coefficient_mu 1.901
_exptl_absorpt_correction_type none
_exptl_crystal_density_diffrn 1.462
_exptl_crystal_F_000 1040
_exptl_crystal_size_max 0.150
_exptl_crystal_size_mid 0.120
_exptl_crystal_size_min 0.080
_refine_diff_density_max 0.471
_refine_diff_density_min -0.404
_refine_diff_density_rms 0.054
_refine_ls_abs_structure_details
; 
 Flack x determined using 1650 quotients [(I+)-(I-)]/[(I+)+(I-)] 
 (Parsons and Flack (2004), Acta Cryst. A60, s61). 
;
_refine_ls_abs_structure_Flack 0.012(5)
_refine_ls_extinction_method none
_refine_ls_goodness_of_fit_ref 1.026
_refine_ls_hydrogen_treatment constr
_refine_ls_matrix_type full
_refine_ls_number_parameters 289
_refine_ls_number_reflns 4473
_refine_ls_number_restraints 1
_refine_ls_restrained_S_all 1.026
_refine_ls_R_factor_all 0.0345
_refine_ls_R_factor_gt 0.0289
_refine_ls_shift/su_max 0.001
_refine_ls_shift/su_mean 0.000
_refine_ls_structure_factor_coef Fsqd
_refine_ls_weighting_details
; 
 w=1/[\s^2^(Fo^2^)+(0.0376P)^2^] 
 where P=(Fo^2^+2Fc^2^)/3 
;
_refine_ls_weighting_scheme calc
_refine_ls_wR_factor_gt 0.0785
_refine_ls_wR_factor_ref 0.0802
_reflns_Friedel_coverage 0.774
_reflns_Friedel_fraction_full 0.964
_reflns_Friedel_fraction_max 0.967
_reflns_number_gt 4105
_reflns_number_total 4473
_reflns_threshold_expression 'I > 2\s(I)'
_cod_data_source_file ol4033557_si_002.cif
_cod_data_source_block 3b
_cod_original_cell_volume 2304.8(6)
_cod_database_code 1513464
_shelx_space_group_comment
; 
The symmetry employed for this shelxl refinement is uniquely defined 
by the following loop, which should always be used as a source of 
symmetry information in preference to the above space-group names. 
They are only intended as comments. 
;
_shelx_estimated_absorpt_t_min 0.764
_shelx_estimated_absorpt_t_max 0.863
_shelxl_version_number 2013-2

loop_
_space_group_symop_operation_xyz
'x, y, z'
'-x, y, -z'
'x+1/2, y+1/2, z'
'-x+1/2, y+1/2, -z'

loop_
_atom_site_label
_atom_site_type_symbol
_atom_site_fract_x
_atom_site_fract_y
_atom_site_fract_z
_atom_site_U_iso_or_equiv
_atom_site_adp_type
_atom_site_occupancy
_atom_site_site_symmetry_order
_atom_site_calc_flag
_atom_site_refinement_flags_posn
_atom_site_refinement_flags_adp
O1 O 0.83886(7) 0.6674(4) -0.14315(19) 0.0353(5) Uani 1 1 d . .
C22 C 0.87398(10) -0.0324(6) 0.4322(2) 0.0298(7) Uani 1 1 d . .
C26 C 0.86173(12) -0.0689(7) 0.6076(3) 0.0394(8) Uani 1 1 d . .
H26 H 0.8492 -0.0111 0.6649 0.047 Uiso 1 1 calc R U
Br1 Br 1.01646(2) 0.32492(10) -0.35101(3) 0.05586(15) Uani 1 1 d . .
S1 S 0.79748(2) 0.32362(18) 0.03631(5) 0.03134(17) Uani 1 1 d . .
C2 C 0.88233(8) 0.3206(6) -0.02088(19) 0.0227(5) Uani 1 1 d . .
H2 H 0.8836 0.4806 0.0120 0.027 Uiso 1 1 calc R U
C15 C 0.97520(8) 0.3277(8) -0.2500(2) 0.0318(6) Uani 1 1 d . .
C1 C 0.83648(8) 0.2822(5) -0.0612(2) 0.0225(6) Uani 1 1 d . .
H1 H 0.8338 0.1157 -0.0878 0.027 Uiso 1 1 calc R U
O3 O 0.84694(8) 0.2980(5) 0.33894(16) 0.0425(6) Uani 1 1 d . .
C18 C 0.91458(8) 0.3212(7) -0.10297(19) 0.0226(5) Uani 1 1 d . .
C7 C 0.79046(9) 0.3863(5) -0.2177(2) 0.0230(6) Uani 1 1 d . .
C8 C 0.78241(11) 0.5378(7) -0.2994(3) 0.0362(8) Uani 1 1 d . .
H8 H 0.7977 0.6827 -0.3060 0.043 Uiso 1 1 calc R U
C17 C 0.94432(9) 0.5116(6) -0.1088(3) 0.0294(7) Uani 1 1 d . .
H17 H 0.9437 0.6379 -0.0626 0.035 Uiso 1 1 calc R U
C10 C 0.72933(11) 0.2593(7) -0.3618(3) 0.0365(8) Uani 1 1 d . .
H10 H 0.7092 0.2153 -0.4104 0.044 Uiso 1 1 calc R U
C12 C 0.76721(10) 0.1713(6) -0.2093(2) 0.0311(7) Uani 1 1 d . .
H12 H 0.7722 0.0679 -0.1554 0.037 Uiso 1 1 calc R U
C23 C 0.89873(11) -0.2430(6) 0.4374(2) 0.0343(8) Uani 1 1 d . .
H23 H 0.9109 -0.3032 0.3801 0.041 Uiso 1 1 calc R U
C9 C 0.75192(13) 0.4743(8) -0.3707(3) 0.0450(9) Uani 1 1 d . .
H9 H 0.7466 0.5768 -0.4248 0.054 Uiso 1 1 calc R U
C13 C 0.91631(10) 0.1332(6) -0.1721(2) 0.0259(6) Uani 1 1 d . .
H13 H 0.8970 0.0042 -0.1688 0.031 Uiso 1 1 calc R U
C16 C 0.97441(10) 0.5158(6) -0.1816(3) 0.0339(7) Uani 1 1 d . .
H16 H 0.9939 0.6436 -0.1847 0.041 Uiso 1 1 calc R U
O2 O 0.96389(9) -0.0315(6) 0.0925(2) 0.0528(7) Uani 1 1 d . .
C14 C 0.94652(10) 0.1348(6) -0.2465(2) 0.0311(7) Uani 1 1 d . .
H14 H 0.9474 0.0088 -0.2929 0.037 Uiso 1 1 calc R U
C27 C 0.85538(10) 0.0549(7) 0.5190(2) 0.0334(7) Uani 1 1 d . .
H27 H 0.8388 0.1961 0.5169 0.040 Uiso 1 1 calc R U
C19 C 0.94010(10) 0.1396(7) 0.0872(2) 0.0352(8) Uani 1 1 d . .
H19 H 0.9511 0.2939 0.1020 0.042 Uiso 1 1 calc R U
C11 C 0.73664(11) 0.1105(7) -0.2811(3) 0.0390(8) Uani 1 1 d . .
H11 H 0.7209 -0.0327 -0.2745 0.047 Uiso 1 1 calc R U
C25 C 0.88651(13) -0.2779(7) 0.6118(3) 0.0416(9) Uani 1 1 d . .
H25 H 0.8904 -0.3607 0.6717 0.050 Uiso 1 1 calc R U
C24 C 0.90562(12) -0.3648(7) 0.5265(3) 0.0415(8) Uani 1 1 d . .
H24 H 0.9228 -0.5034 0.5293 0.050 Uiso 1 1 calc R U
C3 C 0.89355(9) 0.1213(6) 0.0583(2) 0.0249(6) Uani 1 1 d . .
H3 H 0.8880 -0.0405 0.0293 0.030 Uiso 1 1 calc R U
C6 C 0.82335(9) 0.4634(5) -0.1416(2) 0.0234(6) Uani 1 1 d . .
C5 C 0.81902(10) 0.1022(6) 0.1231(2) 0.0308(7) Uani 1 1 d . .
H5A H 0.8023 0.1044 0.1828 0.037 Uiso 1 1 calc R U
H5B H 0.8166 -0.0600 0.0941 0.037 Uiso 1 1 calc R U
C4 C 0.86590(9) 0.1522(6) 0.1512(2) 0.0271(6) Uani 1 1 d . .
H4 H 0.8681 0.3237 0.1722 0.032 Uiso 1 1 calc R U
C20 C 0.87932(10) -0.0070(6) 0.2403(2) 0.0311(7) Uani 1 1 d . .
H20A H 0.8670 -0.1689 0.2323 0.037 Uiso 1 1 calc R U
H20B H 0.9101 -0.0246 0.2420 0.037 Uiso 1 1 calc R U
C21 C 0.86526(10) 0.1015(7) 0.3376(2) 0.0316(7) Uani 1 1 d . .

loop_
_atom_site_aniso_label
_atom_site_aniso_U_11
_atom_site_aniso_U_22
_atom_site_aniso_U_33
_atom_site_aniso_U_23
_atom_site_aniso_U_13
_atom_site_aniso_U_12
O1 0.0314(11) 0.0196(11) 0.0546(15) 0.0035(10) -0.0075(11) -0.0034(9)
C22 0.0253(15) 0.0383(18) 0.0255(16) -0.0037(14) -0.0037(12) -0.0046(14)
C26 0.0388(19) 0.055(2) 0.0244(17) -0.0064(15) 0.0031(14) -0.0136(17)
Br1 0.0391(2) 0.0855(3) 0.0437(2) 0.0094(2) 0.01502(15) -0.0108(2)
S1 0.0223(3) 0.0432(4) 0.0286(3) 0.0006(4) 0.0015(3) 0.0053(4)
C2 0.0204(11) 0.0203(12) 0.0271(13) -0.0015(15) -0.0040(10) -0.0012(14)
C15 0.0224(12) 0.0449(17) 0.0282(14) 0.0112(18) 0.0003(10) -0.0032(17)
C1 0.0189(12) 0.0227(15) 0.0258(13) 0.0002(12) 0.0001(10) -0.0005(11)
O3 0.0535(14) 0.0444(16) 0.0291(11) -0.0061(12) -0.0089(10) 0.0172(14)
C18 0.0191(11) 0.0222(12) 0.0263(13) 0.0055(14) -0.0060(10) 0.0005(14)
C7 0.0203(13) 0.0222(15) 0.0264(14) 0.0017(11) 0.0003(11) 0.0030(10)
C8 0.0355(17) 0.0361(17) 0.0370(18) 0.0144(15) -0.0028(15) -0.0044(14)
C17 0.0266(15) 0.0224(15) 0.0390(17) -0.0001(14) -0.0049(13) -0.0033(12)
C10 0.0333(17) 0.047(2) 0.0293(16) -0.0061(14) -0.0072(13) 0.0041(14)
C12 0.0320(17) 0.0272(16) 0.0334(17) 0.0066(13) -0.0103(14) -0.0038(13)
C23 0.0372(17) 0.038(2) 0.0274(16) 0.0007(13) 0.0030(13) 0.0039(14)
C9 0.045(2) 0.060(2) 0.0301(18) 0.0151(18) -0.0051(16) 0.0042(19)
C13 0.0249(14) 0.0253(15) 0.0276(15) -0.0002(13) -0.0009(12) -0.0050(12)
C16 0.0233(15) 0.0311(17) 0.0469(19) 0.0097(15) -0.0039(14) -0.0063(13)
O2 0.0372(13) 0.0715(19) 0.0492(16) 0.0007(14) -0.0066(12) 0.0213(14)
C14 0.0277(16) 0.0373(18) 0.0283(16) -0.0005(14) 0.0013(13) -0.0028(14)
C27 0.0274(16) 0.0402(19) 0.0323(17) -0.0076(14) -0.0037(14) -0.0042(13)
C19 0.0289(17) 0.048(2) 0.0286(16) 0.0033(15) -0.0045(13) 0.0014(16)
C11 0.0370(18) 0.0321(18) 0.047(2) -0.0001(16) -0.0149(16) -0.0043(14)
C25 0.049(2) 0.050(2) 0.0265(17) 0.0046(15) -0.0018(15) -0.0144(18)
C24 0.045(2) 0.0409(19) 0.0384(19) 0.0069(17) -0.0023(16) 0.0040(17)
C3 0.0243(14) 0.0253(15) 0.0250(15) -0.0005(12) -0.0023(12) 0.0009(12)
C6 0.0184(12) 0.0213(15) 0.0304(16) 0.0001(12) 0.0015(11) 0.0016(11)
C5 0.0292(16) 0.0368(18) 0.0262(15) 0.0019(14) 0.0001(13) -0.0006(14)
C4 0.0273(15) 0.0284(15) 0.0254(15) -0.0014(13) -0.0012(12) 0.0011(13)
C20 0.0321(16) 0.0339(17) 0.0272(16) 0.0012(14) -0.0002(13) 0.0049(14)
C21 0.0276(16) 0.0396(18) 0.0273(16) -0.0053(14) -0.0048(13) 0.0018(14)

loop_
_atom_type_symbol
_atom_type_description
_atom_type_scat_dispersion_real
_atom_type_scat_dispersion_imag
_atom_type_scat_source
C C 0.0033 0.0016 'International Tables Vol C Tables 4.2.6.8 and 6.1.1.4'
H H 0.0000 0.0000 'International Tables Vol C Tables 4.2.6.8 and 6.1.1.4'
O O 0.0106 0.0060 'International Tables Vol C Tables 4.2.6.8 and 6.1.1.4'
S S 0.1246 0.1234 'International Tables Vol C Tables 4.2.6.8 and 6.1.1.4'
Br Br -0.2901 2.4595 'International Tables Vol C Tables 4.2.6.8 and 6.1.1.4'

loop_
_geom_angle_atom_site_label_1
_geom_angle_atom_site_label_2
_geom_angle_atom_site_label_3
_geom_angle
C23 C22 C27 118.9(3)
C23 C22 C21 122.7(3)
C27 C22 C21 118.3(3)
C27 C26 C25 120.6(3)
C27 C26 H26 119.7
C25 C26 H26 119.7
C5 S1 C1 97.79(14)
C18 C2 C1 112.2(2)
C18 C2 C3 110.9(2)
C1 C2 C3 109.8(2)
C18 C2 H2 107.9
C1 C2 H2 107.9
C3 C2 H2 107.9
C16 C15 C14 121.4(3)
C16 C15 Br1 120.5(3)
C14 C15 Br1 118.2(3)
C6 C1 C2 113.4(2)
C6 C1 S1 104.89(19)
C2 C1 S1 111.44(18)
C6 C1 H1 109.0
C2 C1 H1 109.0
S1 C1 H1 109.0
C13 C18 C17 118.3(3)
C13 C18 C2 121.7(3)
C17 C18 C2 120.0(3)
C12 C7 C8 118.7(3)
C12 C7 C6 122.5(3)
C8 C7 C6 118.8(3)
C9 C8 C7 120.5(3)
C9 C8 H8 119.8
C7 C8 H8 119.8
C16 C17 C18 121.4(3)
C16 C17 H17 119.3
C18 C17 H17 119.3
C11 C10 C9 119.9(3)
C11 C10 H10 120.1
C9 C10 H10 120.1
C11 C12 C7 120.1(3)
C11 C12 H12 119.9
C7 C12 H12 119.9
C24 C23 C22 121.2(3)
C24 C23 H23 119.4
C22 C23 H23 119.4
C10 C9 C8 120.1(3)
C10 C9 H9 119.9
C8 C9 H9 119.9
C18 C13 C14 121.0(3)
C18 C13 H13 119.5
C14 C13 H13 119.5
C17 C16 C15 119.1(3)
C17 C16 H16 120.5
C15 C16 H16 120.5
C15 C14 C13 118.8(3)
C15 C14 H14 120.6
C13 C14 H14 120.6
C26 C27 C22 119.9(3)
C26 C27 H27 120.0
C22 C27 H27 120.0
O2 C19 C3 124.3(3)
O2 C19 H19 117.9
C3 C19 H19 117.9
C10 C11 C12 120.7(3)
C10 C11 H11 119.7
C12 C11 H11 119.7
C26 C25 C24 120.1(3)
C26 C25 H25 120.0
C24 C25 H25 120.0
C23 C24 C25 119.3(4)
C23 C24 H24 120.3
C25 C24 H24 120.3
C19 C3 C4 110.0(2)
C19 C3 C2 109.4(2)
C4 C3 C2 110.8(2)
C19 C3 H3 108.8
C4 C3 H3 108.8
C2 C3 H3 108.8
O1 C6 C7 121.1(3)
O1 C6 C1 120.5(3)
C7 C6 C1 118.4(2)
C4 C5 S1 112.5(2)
C4 C5 H5A 109.1
S1 C5 H5A 109.1
C4 C5 H5B 109.1
S1 C5 H5B 109.1
H5A C5 H5B 107.8
C20 C4 C5 109.6(3)
C20 C4 C3 115.0(3)
C5 C4 C3 109.5(2)
C20 C4 H4 107.5
C5 C4 H4 107.5
C3 C4 H4 107.5
C21 C20 C4 112.0(3)
C21 C20 H20A 109.2
C4 C20 H20A 109.2
C21 C20 H20B 109.2
C4 C20 H20B 109.2
H20A C20 H20B 107.9
O3 C21 C22 119.8(3)
O3 C21 C20 120.4(3)
C22 C21 C20 119.8(3)

loop_
_geom_bond_atom_site_label_1
_geom_bond_atom_site_label_2
_geom_bond_distance
O1 C6 1.216(4)
C22 C23 1.388(5)
C22 C27 1.402(5)
C22 C21 1.489(5)
C26 C27 1.381(5)
C26 C25 1.381(6)
C26 H26 0.9300
Br1 C15 1.900(3)
S1 C5 1.801(3)
S1 C1 1.830(3)
C2 C18 1.516(4)
C2 C1 1.539(3)
C2 C3 1.558(4)
C2 H2 0.9800
C15 C16 1.380(5)
C15 C14 1.387(5)
C1 C6 1.517(4)
C1 H1 0.9800
O3 C21 1.218(5)
C18 C13 1.388(5)
C18 C17 1.400(4)
C7 C12 1.389(4)
C7 C8 1.394(4)
C7 C6 1.496(4)
C8 C9 1.382(5)
C8 H8 0.9300
C17 C16 1.377(5)
C17 H17 0.9300
C10 C11 1.371(5)
C10 C9 1.378(6)
C10 H10 0.9300
C12 C11 1.385(4)
C12 H12 0.9300
C23 C24 1.383(5)
C23 H23 0.9300
C9 H9 0.9300
C13 C14 1.395(4)
C13 H13 0.9300
C16 H16 0.9300
O2 C19 1.196(5)
C14 H14 0.9300
C27 H27 0.9300
C19 C3 1.505(4)
C19 H19 0.9300
C11 H11 0.9300
C25 C24 1.392(6)
C25 H25 0.9300
C24 H24 0.9300
C3 C4 1.548(4)
C3 H3 0.9800
C5 C4 1.534(4)
C5 H5A 0.9700
C5 H5B 0.9700
C4 C20 1.532(4)
C4 H4 0.9800
C20 C21 1.513(4)
C20 H20A 0.9700
C20 H20B 0.9700

loop_
_geom_hbond_atom_site_label_D
_geom_hbond_atom_site_label_H
_geom_hbond_atom_site_label_A
_geom_hbond_distance_DH
_geom_hbond_distance_HA
_geom_hbond_distance_DA
_geom_hbond_angle_DHA
_geom_hbond_site_symmetry_A
C1 H1 O1 0.98 2.57 3.535(4) 170.6 1_545
C16 H16 O2 0.93 2.52 3.344(4) 147.6 2_765
